data_4504529
loop_
_publ_author_name
'Kumar, V. S. Senthil'
'Pigge, F. Christopher'
'Rath, Nigam P.'

_publ_section_title
;
 Lattice Inclusion Complexes Prepared from
 1,3,5-Tris(3-nitrobenzoyl)benzene
;
_journal_issue 1
_journal_name_full 'Crystal Growth &amp; Design'
_journal_page_first 193
_journal_paper_doi 10.1021/cg050270z
_journal_volume 6
_journal_year 2006
_chemical_formula_sum 'C30.5 H19 N3 O9'
_chemical_formula_weight 571.49
_chemical_name_systematic
; 
 ? 
;
_space_group_IT_number 2
_symmetry_cell_setting triclinic
_symmetry_space_group_name_Hall '-P 1'
_symmetry_space_group_name_H-M 'P -1'
_atom_sites_solution_hydrogens geom
_atom_sites_solution_primary direct
_atom_sites_solution_secondary difmap
_audit_creation_method SHELXL-97
_cell_angle_alpha 87.5770(10)
_cell_angle_beta 80.2130(10)
_cell_angle_gamma 63.2440(10)
_cell_formula_units_Z 2
_cell_length_a 10.1724(2)
_cell_length_b 10.4722(2)
_cell_length_c 13.8239(3)
_cell_measurement_reflns_used 4640
_cell_measurement_temperature 143(2)
_cell_measurement_theta_max 25.19
_cell_measurement_theta_min 2.18
_cell_volume 1294.83(5)
_computing_cell_refinement 'Bruker SMART'
_computing_data_collection 'Bruker SMART'
_computing_data_reduction 'Bruker SAINT'
_computing_molecular_graphics 'Bruker-SHELXTL (Sheldrick, 2003)'
_computing_publication_material 'Bruker-SHELXTL (Sheldrick, 2003)'
_computing_structure_refinement 'Bruker-SHELXTL (Sheldrick, 2003)'
_computing_structure_solution 'Bruker-SHELXTL (Sheldrick, 2003)'
_diffrn_ambient_temperature 143(2)
_diffrn_measured_fraction_theta_full 0.999
_diffrn_measured_fraction_theta_max 0.999
_diffrn_measurement_device_type 'CCD area detector'
_diffrn_measurement_method 'phi and omega scans'
_diffrn_radiation_monochromator graphite
_diffrn_radiation_source 'normal-focus sealed tube'
_diffrn_radiation_type MoK\a
_diffrn_radiation_wavelength 0.71073
_diffrn_reflns_av_R_equivalents 0.0394
_diffrn_reflns_av_sigmaI/netI 0.0630
_diffrn_reflns_limit_h_max 12
_diffrn_reflns_limit_h_min -12
_diffrn_reflns_limit_k_max 12
_diffrn_reflns_limit_k_min -12
_diffrn_reflns_limit_l_max 16
_diffrn_reflns_limit_l_min -16
_diffrn_reflns_number 20918
_diffrn_reflns_theta_full 25.00
_diffrn_reflns_theta_max 25.00
_diffrn_reflns_theta_min 2.18
_exptl_absorpt_coefficient_mu 0.110
_exptl_absorpt_correction_T_max 0.9847
_exptl_absorpt_correction_T_min 0.9761
_exptl_absorpt_correction_type multi-scan
_exptl_crystal_colour 'light yellow'
_exptl_crystal_density_diffrn 1.466
_exptl_crystal_density_meas 0
_exptl_crystal_density_method 'not measured'
_exptl_crystal_description irregular
_exptl_crystal_F_000 590
_exptl_crystal_size_max 0.22
_exptl_crystal_size_mid 0.20
_exptl_crystal_size_min 0.14
_refine_diff_density_max 0.578
_refine_diff_density_min -0.540
_refine_diff_density_rms 0.073
_refine_ls_extinction_method none
_refine_ls_goodness_of_fit_ref 1.004
_refine_ls_hydrogen_treatment mixed
_refine_ls_matrix_type full
_refine_ls_number_parameters 410
_refine_ls_number_reflns 4550
_refine_ls_number_restraints 18
_refine_ls_restrained_S_all 1.031
_refine_ls_R_factor_all 0.1396
_refine_ls_R_factor_gt 0.0844
_refine_ls_shift/su_max 0.000
_refine_ls_shift/su_mean 0.000
_refine_ls_structure_factor_coef Fsqd
_refine_ls_weighting_details 'calc w=1/[\s^2^(Fo^2^)+(0.1896P)^2^+0.0000P] where P=(Fo^2^+2Fc^2^)/3'
_refine_ls_weighting_scheme calc
_refine_ls_wR_factor_gt 0.2343
_refine_ls_wR_factor_ref 0.2816
_reflns_number_gt 2569
_reflns_number_total 4550
_reflns_threshold_expression >2sigma(I)
_cod_data_source_file cg050270zsi20050615_014642.cif
_cod_data_source_block p15503
_cod_depositor_comments
;
The following automatic conversions were performed:

'_symmetry_cell_setting' value 'Triclinic' changed to 'triclinic'
according to /home/saulius/struct/CIF-dictionaries/cif_core.dic
dictionary named 'cif_core.dic' version 2.4.1 from 2010-06-29.

Automatic conversion script
Id: cif_fix_values 1715 2011-07-08 13:25:40Z adriana 
;
_cod_original_sg_symbol_H-M P-1
_cod_original_formula_sum 'C30.50 H19 N3 O9'
_cod_database_code 4504529

loop_
_symmetry_equiv_pos_as_xyz
'x, y, z'
'-x, -y, -z'

loop_
_atom_site_label
_atom_site_type_symbol
_atom_site_fract_x
_atom_site_fract_y
_atom_site_fract_z
_atom_site_U_iso_or_equiv
_atom_site_adp_type
_atom_site_occupancy
_atom_site_symmetry_multiplicity
_atom_site_calc_flag
_atom_site_refinement_flags
_atom_site_disorder_assembly
_atom_site_disorder_group
O1 O 0.6491(3) 0.3520(3) 0.4603(2) 0.0511(8) Uani 1 1 d . . .
O2 O 0.5867(4) 0.2359(4) 0.8102(2) 0.0648(9) Uani 1 1 d . . .
O3 O 0.2553(3) -0.0349(3) 0.6271(2) 0.0539(8) Uani 1 1 d . . .
O6 O 0.2990(6) 0.1797(6) 1.2352(3) 0.1173(17) Uani 1 1 d . . .
O7 O 0.5216(6) 0.0929(5) 1.1507(3) 0.1056(15) Uani 1 1 d . . .
O8 O -0.0911(3) 0.4946(3) 0.4008(2) 0.0640(9) Uani 1 1 d . . .
O9 O -0.1188(4) 0.4094(3) 0.2706(2) 0.0622(9) Uani 1 1 d . . .
N2 N 0.3852(7) 0.1561(5) 1.1574(3) 0.0761(13) Uani 1 1 d . A .
N3 N -0.0718(4) 0.3940(4) 0.3487(3) 0.0501(9) Uani 1 1 d . A .
N1 N 0.1365(9) 0.5963(8) 0.2627(5) 0.0700(15) Uani 0.622(3) 1 d P A 1
O4 O 0.0867(8) 0.5867(8) 0.1898(5) 0.1034(19) Uani 0.622(3) 1 d P A 1
O5 O 0.0589(6) 0.6806(7) 0.3306(4) 0.0773(14) Uani 0.622(3) 1 d P A 1
C2 C 0.5699(10) 0.3580(12) 0.2753(4) 0.073(3) Uani 0.622(3) 1 d PD A 1
H2A H 0.6731 0.3075 0.2795 0.088 Uiso 0.622(3) 1 calc PR A 1
C3 C 0.5345(7) 0.3947(9) 0.1864(6) 0.058(2) Uani 0.622(3) 1 d PD A 1
H3A H 0.6091 0.3687 0.1292 0.070 Uiso 0.622(3) 1 calc PR A 1
C4 C 0.3915(7) 0.4687(8) 0.1812(5) 0.051(2) Uani 0.622(3) 1 d PD A 1
H4A H 0.3596 0.4978 0.1198 0.061 Uiso 0.622(3) 1 calc PR A 1
C5 C 0.2934(9) 0.5017(12) 0.2638(4) 0.065(2) Uani 0.622(3) 1 d PD A 1
C6 C 0.3285(6) 0.4620(7) 0.3525(5) 0.0649(15) Uani 0.622(3) 1 d PD A 1
H6A H 0.2533 0.4869 0.4092 0.078 Uiso 0.622(3) 1 calc PR A 1
N1' N 0.5525(14) 0.4475(13) 0.0990(8) 0.0700(15) Uani 0.378(3) 1 d P A -2
O4' O 0.4852(15) 0.4783(15) 0.0323(8) 0.1034(19) Uani 0.378(3) 1 d P A -2
O5' O 0.6791(11) 0.4160(10) 0.0971(7) 0.0773(14) Uani 0.378(3) 1 d P A -2
C2' C 0.5364(17) 0.394(2) 0.2696(6) 0.073(3) Uani 0.378(3) 1 d PD A -2
H2'A H 0.6420 0.3561 0.2537 0.088 Uiso 0.378(3) 1 calc PR A -2
C3' C 0.4531(13) 0.4555(18) 0.2020(12) 0.058(2) Uani 0.378(3) 1 d PD A -2
C4' C 0.3078(13) 0.5118(16) 0.2090(8) 0.051(2) Uani 0.378(3) 1 d PD A -2
H4'A H 0.2538 0.5495 0.1564 0.061 Uiso 0.378(3) 1 calc PR A -2
C5' C 0.2490(14) 0.508(2) 0.3002(8) 0.065(2) Uani 0.378(3) 1 d PD A -2
H5'A H 0.1433 0.5460 0.3158 0.078 Uiso 0.378(3) 1 calc PR A -2
C6' C 0.3263(2) 0.4536(2) 0.37201(15) 0.0649(15) Uani 0.378(3) 1 d PD A -2
H6'A H 0.2728 0.4642 0.4370 0.078 Uiso 0.378(3) 1 calc PR A -2
C1 C 0.4729(2) 0.3862(2) 0.35893(15) 0.0552(12) Uani 1 1 d RD . .
C7 C 0.5359(2) 0.3409(2) 0.45189(15) 0.0451(10) Uani 1 1 d R A .
C8 C 0.4643(2) 0.2816(2) 0.53254(15) 0.0419(9) Uani 1 1 d R . .
C9 C 0.3832(2) 0.2110(2) 0.51457(15) 0.0399(9) Uani 1 1 d R A .
H9A H 0.3656 0.2056 0.4499 0.048 Uiso 1 1 calc R . .
C10 C 0.3274(4) 0.1481(4) 0.5906(3) 0.0413(9) Uani 1 1 d . . .
C11 C 0.3507(4) 0.1583(4) 0.6855(3) 0.0422(9) Uani 1 1 d . A .
H11A H 0.3125 0.1156 0.7376 0.051 Uiso 1 1 calc R . .
C12 C 0.4308(4) 0.2317(4) 0.7045(3) 0.0435(10) Uani 1 1 d . . .
C13 C 0.4892(4) 0.2892(4) 0.6274(3) 0.0413(9) Uani 1 1 d . A .
H13A H 0.5475 0.3348 0.6394 0.050 Uiso 1 1 calc R . .
C14 C 0.4676(5) 0.2365(5) 0.8047(3) 0.0485(10) Uani 1 1 d . A .
C15 C 0.3615(5) 0.2449(4) 0.8949(3) 0.0454(10) Uani 1 1 d . . .
C16 C 0.2098(5) 0.3033(5) 0.8986(3) 0.0582(12) Uani 1 1 d . A .
H26A H 0.1696 0.3379 0.8403 0.070 Uiso 1 1 calc R . .
C17 C 0.1134(6) 0.3133(6) 0.9855(4) 0.0703(14) Uani 1 1 d . . .
H17A H 0.0089 0.3538 0.9859 0.084 Uiso 1 1 calc R A .
C18 C 0.1700(7) 0.2639(6) 1.0722(4) 0.0711(14) Uani 1 1 d . A .
H18A H 0.1061 0.2696 1.1323 0.085 Uiso 1 1 calc R . .
C19 C 0.3237(6) 0.2062(5) 1.0667(3) 0.0582(12) Uani 1 1 d . . .
C20 C 0.4206(5) 0.1964(4) 0.9815(3) 0.0506(11) Uani 1 1 d . A .
H20A H 0.5249 0.1578 0.9814 0.061 Uiso 1 1 calc R . .
C21 C 0.2500(4) 0.0609(4) 0.5736(3) 0.0432(10) Uani 1 1 d . A .
C22 C 0.1684(4) 0.0920(4) 0.4877(3) 0.0412(9) Uani 1 1 d . . .
C23 C 0.0887(4) 0.2294(4) 0.4580(3) 0.0428(10) Uani 1 1 d . A .
H23A H 0.0865 0.3091 0.4900 0.051 Uiso 1 1 calc R . .
C24 C 0.0120(4) 0.2483(4) 0.3808(3) 0.0428(10) Uani 1 1 d . . .
C25 C 0.0138(5) 0.1358(4) 0.3317(3) 0.0483(10) Uani 1 1 d . A .
H25A H -0.0386 0.1518 0.2781 0.058 Uiso 1 1 calc R . .
C26 C 0.0937(5) -0.0009(5) 0.3621(3) 0.0505(11) Uani 1 1 d . . .
H26A H 0.0984 -0.0804 0.3284 0.061 Uiso 1 1 calc R A .
C27 C 0.1666(4) -0.0228(4) 0.4410(3) 0.0472(10) Uani 1 1 d . A .
H27A H 0.2160 -0.1166 0.4640 0.057 Uiso 1 1 calc R . .
C1S C 0.9821(19) 1.0391(16) -0.0508(9) 0.138(5) Uani 0.75 1 d P . .
C2S C 0.8699(10) 1.0756(11) 0.0135(9) 0.090(3) Uani 0.75 1 d P . .
C3S C 0.852(2) 1.036(2) 0.1029(19) 0.205(9) Uani 0.75 1 d P . .
C4S C 0.9825(17) 0.9224(15) 0.1425(8) 0.104(3) Uani 0.75 1 d P . .
C5S C 1.118(3) 0.881(2) 0.085(3) 0.173(15) Uani 0.50 1 d P . .

loop_
_atom_site_aniso_label
_atom_site_aniso_U_11
_atom_site_aniso_U_22
_atom_site_aniso_U_33
_atom_site_aniso_U_23
_atom_site_aniso_U_13
_atom_site_aniso_U_12
O1 0.0506(17) 0.0488(17) 0.0577(18) 0.0020(13) -0.0022(13) -0.0282(14)
O2 0.059(2) 0.085(2) 0.060(2) 0.0017(17) -0.0152(15) -0.0397(18)
O3 0.0623(19) 0.0523(18) 0.0572(18) 0.0111(15) -0.0142(14) -0.0339(15)
O6 0.151(4) 0.190(5) 0.055(3) 0.018(3) -0.009(3) -0.118(4)
O7 0.125(4) 0.094(3) 0.069(3) 0.006(2) -0.035(3) -0.019(3)
O8 0.063(2) 0.0438(18) 0.082(2) 0.0017(17) -0.0215(17) -0.0180(15)
O9 0.066(2) 0.060(2) 0.058(2) 0.0130(16) -0.0205(16) -0.0241(16)
N2 0.118(4) 0.069(3) 0.058(3) 0.009(2) -0.022(3) -0.056(3)
N3 0.044(2) 0.047(2) 0.059(2) 0.0027(18) -0.0079(17) -0.0202(17)
N1 0.082(4) 0.072(4) 0.063(4) -0.006(3) -0.016(3) -0.039(3)
O4 0.101(4) 0.119(5) 0.092(4) 0.000(4) -0.036(4) -0.044(4)
O5 0.072(3) 0.076(3) 0.068(3) 0.008(3) -0.005(2) -0.023(3)
C2 0.126(6) 0.098(7) 0.037(3) 0.020(3) -0.018(3) -0.086(6)
C3 0.053(6) 0.066(6) 0.053(5) 0.009(4) -0.006(5) -0.026(5)
C4 0.060(6) 0.046(5) 0.048(5) 0.012(4) -0.024(5) -0.022(5)
C5 0.113(7) 0.060(4) 0.021(6) 0.016(6) -0.010(5) -0.040(6)
C6 0.110(4) 0.045(3) 0.047(3) 0.017(2) -0.045(3) -0.033(3)
N1' 0.082(4) 0.072(4) 0.063(4) -0.006(3) -0.016(3) -0.039(3)
O4' 0.101(4) 0.119(5) 0.092(4) 0.000(4) -0.036(4) -0.044(4)
O5' 0.072(3) 0.076(3) 0.068(3) 0.008(3) -0.005(2) -0.023(3)
C2' 0.126(6) 0.098(7) 0.037(3) 0.020(3) -0.018(3) -0.086(6)
C3' 0.053(6) 0.066(6) 0.053(5) 0.009(4) -0.006(5) -0.026(5)
C4' 0.060(6) 0.046(5) 0.048(5) 0.012(4) -0.024(5) -0.022(5)
C5' 0.113(7) 0.060(4) 0.021(6) 0.016(6) -0.010(5) -0.040(6)
C6' 0.110(4) 0.045(3) 0.047(3) 0.017(2) -0.045(3) -0.033(3)
C1 0.079(3) 0.048(3) 0.055(3) 0.017(2) -0.027(2) -0.039(2)
C7 0.050(2) 0.034(2) 0.049(2) -0.0001(17) -0.0018(19) -0.0189(19)
C8 0.038(2) 0.037(2) 0.050(2) 0.0050(17) -0.0079(18) -0.0166(18)
C9 0.034(2) 0.037(2) 0.045(2) 0.0018(17) -0.0064(16) -0.0130(17)
C10 0.036(2) 0.035(2) 0.050(2) 0.0008(17) -0.0052(17) -0.0143(17)
C11 0.041(2) 0.039(2) 0.047(2) 0.0021(17) -0.0078(17) -0.0173(18)
C12 0.041(2) 0.041(2) 0.046(2) 0.0022(18) -0.0096(18) -0.0148(18)
C13 0.040(2) 0.039(2) 0.048(2) 0.0027(18) -0.0115(18) -0.0198(18)
C14 0.051(3) 0.051(3) 0.050(3) 0.0034(19) -0.0112(19) -0.027(2)
C15 0.054(3) 0.044(2) 0.042(2) 0.0006(18) -0.0068(19) -0.026(2)
C16 0.062(3) 0.059(3) 0.052(3) -0.001(2) -0.009(2) -0.026(2)
C17 0.060(3) 0.086(4) 0.062(3) -0.014(3) 0.001(2) -0.034(3)
C18 0.085(4) 0.084(4) 0.053(3) -0.010(3) 0.003(3) -0.050(3)
C19 0.089(4) 0.055(3) 0.041(3) 0.004(2) -0.015(2) -0.039(3)
C20 0.061(3) 0.047(2) 0.048(3) 0.0001(19) -0.014(2) -0.026(2)
C21 0.038(2) 0.046(2) 0.046(2) -0.0020(19) -0.0051(17) -0.0195(18)
C22 0.0320(19) 0.042(2) 0.050(2) 0.0011(18) -0.0029(17) -0.0187(17)
C23 0.040(2) 0.041(2) 0.048(2) -0.0045(18) -0.0014(18) -0.0206(18)
C24 0.039(2) 0.041(2) 0.049(2) 0.0021(18) -0.0057(18) -0.0198(18)
C25 0.048(2) 0.050(3) 0.051(2) 0.0012(19) -0.0098(19) -0.025(2)
C26 0.048(2) 0.042(2) 0.065(3) -0.003(2) -0.013(2) -0.022(2)
C27 0.039(2) 0.039(2) 0.061(3) 0.0012(19) -0.0061(19) -0.0167(18)
C1S 0.185(15) 0.162(13) 0.105(9) -0.028(9) 0.003(12) -0.117(13)
C2S 0.058(5) 0.110(7) 0.106(7) -0.005(6) 0.008(6) -0.048(5)
C3S 0.193(18) 0.161(15) 0.27(2) -0.106(17) 0.048(18) -0.110(14)
C4S 0.125(9) 0.142(10) 0.085(7) -0.010(6) -0.023(6) -0.092(9)
C5S 0.16(2) 0.121(14) 0.29(4) 0.061(18) -0.18(3) -0.064(14)

loop_
_atom_type_symbol
_atom_type_description
_atom_type_scat_dispersion_real
_atom_type_scat_dispersion_imag
_atom_type_scat_source
C C 0.0033 0.0016 'International Tables Vol C Tables 4.2.6.8 and 6.1.1.4'
H H 0.0000 0.0000 'International Tables Vol C Tables 4.2.6.8 and 6.1.1.4'
N N 0.0061 0.0033 'International Tables Vol C Tables 4.2.6.8 and 6.1.1.4'
O O 0.0106 0.0060 'International Tables Vol C Tables 4.2.6.8 and 6.1.1.4'

loop_
_geom_angle_atom_site_label_1
_geom_angle_atom_site_label_2
_geom_angle_atom_site_label_3
_geom_angle
_geom_angle_site_symmetry_1
_geom_angle_site_symmetry_3
O6 N2 O7 123.5(5) . .
O6 N2 C19 118.8(6) . .
O7 N2 C19 117.7(5) . .
O8 N3 O9 123.0(4) . .
O8 N3 C24 118.4(4) . .
O9 N3 C24 118.5(4) . .
O5 N1 O4 121.8(8) . .
O5 N1 C5 121.4(7) . .
O4 N1 C5 116.7(7) . .
C3 C2 C1 125.5(9) . .
C4 C3 C2 117.0(8) . .
C3 C4 C5 118.4(7) . .
C4 C5 C6 124.6(8) . .
C4 C5 N1 120.1(6) . .
C6 C5 N1 115.2(6) . .
C5 C6 C1 117.8(7) . .
O5' N1' O4' 128.2(13) . .
O5' N1' C3' 118.1(11) . .
O4' N1' C3' 113.7(11) . .
C1 C2' C3' 119.6(14) . .
C4' C3' C2' 129.2(16) . .
C4' C3' N1' 119.5(12) . .
C2' C3' N1' 111.2(9) . .
C5' C4' C3' 108.9(14) . .
C4' C5' C6' 124.5(12) . .
C1 C6' C5' 123.8(6) . .
C2' C1 C6' 113.3(7) . .
C2' C1 C2 17.2(11) . .
C6' C1 C2 128.6(4) . .
C2' C1 C6 101.2(8) . .
C6' C1 C6 12.1(3) . .
C2 C1 C6 116.6(6) . .
C2' C1 C7 131.1(7) . .
C6' C1 C7 114.2 . .
C2 C1 C7 117.2(4) . .
C6 C1 C7 126.0(3) . .
O1 C7 C8 120.46(16) . .
O1 C7 C1 118.77(16) . .
C8 C7 C1 120.8 . .
C9 C8 C13 119.29(18) . .
C9 C8 C7 122.1 . .
C13 C8 C7 118.45(17) . .
C8 C9 C10 120.48(18) . .
C11 C10 C9 119.8(3) . .
C11 C10 C21 117.6(3) . .
C9 C10 C21 122.4(3) . .
C10 C11 C12 120.0(4) . .
C13 C12 C11 119.1(4) . .
C13 C12 C14 119.0(4) . .
C11 C12 C14 121.7(4) . .
C12 C13 C8 121.3(3) . .
O2 C14 C15 120.4(4) . .
O2 C14 C12 118.4(4) . .
C15 C14 C12 121.1(4) . .
C16 C15 C20 119.1(4) . .
C16 C15 C14 123.4(4) . .
C20 C15 C14 117.4(4) . .
C15 C16 C17 121.7(4) . .
C16 C17 C18 120.1(5) . .
C19 C18 C17 117.1(4) . .
C20 C19 C18 123.6(4) . .
C20 C19 N2 118.4(5) . .
C18 C19 N2 118.0(5) . .
C19 C20 C15 118.3(4) . .
O3 C21 C10 120.4(4) . .
O3 C21 C22 120.5(3) . .
C10 C21 C22 119.1(3) . .
C23 C22 C27 119.6(4) . .
C23 C22 C21 122.5(3) . .
C27 C22 C21 117.9(3) . .
C22 C23 C24 118.4(4) . .
C25 C24 C23 122.7(4) . .
C25 C24 N3 118.8(4) . .
C23 C24 N3 118.5(4) . .
C24 C25 C26 118.3(4) . .
C27 C26 C25 120.4(4) . .
C26 C27 C22 120.5(4) . .
C5S C1S C2S 73(2) 2_775 .
C5S C1S C4S 65(2) 2_775 2_775
C2S C1S C4S 137.5(18) . 2_775
C5S C1S C3S 127(3) 2_775 2_775
C2S C1S C3S 160.7(19) . 2_775
C4S C1S C3S 61.6(12) 2_775 2_775
C5S C1S C2S 175(3) 2_775 2_775
C2S C1S C2S 112.3(12) . 2_775
C4S C1S C2S 109.9(14) 2_775 2_775
C3S C1S C2S 48.4(12) 2_775 2_775
C5S C1S C1S 140(3) 2_775 2_775
C2S C1S C1S 66.9(11) . 2_775
C4S C1S C1S 155(2) 2_775 2_775
C3S C1S C1S 93.8(19) 2_775 2_775
C2S C1S C1S 45.4(10) 2_775 2_775
C1S C2S C3S 131.9(16) . .
C1S C2S C5S 50.8(12) . 2_775
C3S C2S C5S 176.8(14) . 2_775
C1S C2S C1S 67.7(12) . 2_775
C3S C2S C1S 64.2(12) . 2_775
C5S C2S C1S 118.5(15) 2_775 2_775
C2S C3S C4S 119.7(15) . .
C2S C3S C1S 67.4(12) . 2_775
C4S C3S C1S 52.4(9) . 2_775
C1S C4S C5S 50.2(12) 2_775 .
C1S C4S C3S 66.0(12) 2_775 .
C5S C4S C3S 116.0(16) . .
C1S C5S C4S 64.7(17) 2_775 .
C1S C5S C2S 56.5(16) 2_775 2_775
C4S C5S C2S 120.9(14) . 2_775

loop_
_geom_bond_atom_site_label_1
_geom_bond_atom_site_label_2
_geom_bond_distance
_geom_bond_site_symmetry_2
O1 C7 1.234(3) .
O2 C14 1.224(5) .
O3 C21 1.208(5) .
O6 N2 1.222(6) .
O7 N2 1.227(6) .
O8 N3 1.223(4) .
O9 N3 1.229(4) .
N2 C19 1.468(6) .
N3 C24 1.467(5) .
N1 O5 1.214(8) .
N1 O4 1.228(8) .
N1 C5 1.454(11) .
C2 C3 1.333(5) .
C2 C1 1.333(5) .
C3 C4 1.318(5) .
C4 C5 1.324(5) .
C5 C6 1.332(5) .
C6 C1 1.336(5) .
N1' O5' 1.173(13) .
N1' O4' 1.190(14) .
N1' C3' 1.581(19) .
C2' C1 1.311(5) .
C2' C3' 1.316(5) .
C3' C4' 1.309(5) .
C4' C5' 1.309(5) .
C5' C6' 1.319(5) .
C6' C1 1.3136 .
C1 C7 1.4972 .
C7 C8 1.4931 .
C8 C9 1.3875 .
C8 C13 1.389(4) .
C9 C10 1.391(4) .
C10 C11 1.390(5) .
C10 C21 1.496(6) .
C11 C12 1.407(6) .
C12 C13 1.380(5) .
C12 C14 1.502(6) .
C14 C15 1.482(6) .
C15 C16 1.373(6) .
C15 C20 1.404(6) .
C16 C17 1.390(7) .
C17 C18 1.395(7) .
C18 C19 1.388(7) .
C19 C20 1.376(6) .
C21 C22 1.505(6) .
C22 C23 1.381(5) .
C22 C27 1.397(6) .
C23 C24 1.384(5) .
C24 C25 1.376(6) .
C25 C26 1.381(6) .
C26 C27 1.376(6) .
C1S C5S 1.15(2) 2_775
C1S C2S 1.237(16) .
C1S C4S 1.353(16) 2_775
C1S C3S 1.56(2) 2_775
C1S C2S 1.60(2) 2_775
C1S C1S 1.61(3) 2_775
C2S C3S 1.30(2) .
C2S C5S 1.42(3) 2_775
C2S C1S 1.60(2) 2_775
C3S C4S 1.50(3) .
C3S C1S 1.56(2) 2_775
C4S C1S 1.353(16) 2_775
C4S C5S 1.36(4) .
C5S C1S 1.15(2) 2_775
C5S C2S 1.42(3) 2_775

loop_
_geom_torsion_atom_site_label_1
_geom_torsion_atom_site_label_2
_geom_torsion_atom_site_label_3
_geom_torsion_atom_site_label_4
_geom_torsion
_geom_torsion_site_symmetry_1
_geom_torsion_site_symmetry_4
C1 C2 C3 C4 2.1(13) . .
C2 C3 C4 C5 0.1(14) . .
C3 C4 C5 C6 -1.8(17) . .
C3 C4 C5 N1 173.2(9) . .
O5 N1 C5 C4 -144.7(10) . .
O4 N1 C5 C4 35.3(15) . .
O5 N1 C5 C6 30.8(14) . .
O4 N1 C5 C6 -149.2(9) . .
C4 C5 C6 C1 1.4(16) . .
N1 C5 C6 C1 -173.9(7) . .
C1 C2' C3' C4' -1(2) . .
C1 C2' C3' N1' -177.5(15) . .
O5' N1' C3' C4' 169.3(15) . .
O4' N1' C3' C4' -9(2) . .
O5' N1' C3' C2' -14.0(16) . .
O4' N1' C3' C2' 167.5(13) . .
C2' C3' C4' C5' 4(3) . .
N1' C3' C4' C5' -179.8(17) . .
C3' C4' C5' C6' -1(3) . .
C4' C5' C6' C1 -6(3) . .
C3' C2' C1 C6' -5.3(15) . .
C3' C2' C1 C2 149(5) . .
C3' C2' C1 C6 -5.7(14) . .
C3' C2' C1 C7 -171.1(8) . .
C5' C6' C1 C2' 8.8(17) . .
C5' C6' C1 C2 -0.5(14) . .
C5' C6' C1 C6 10(2) . .
C5' C6' C1 C7 177.1(13) . .
C3 C2 C1 C2' -30(3) . .
C3 C2 C1 C6' 0.1(13) . .
C3 C2 C1 C6 -2.5(12) . .
C3 C2 C1 C7 -177.5(7) . .
C5 C6 C1 C2' 8.8(12) . .
C5 C6 C1 C6' -170(2) . .
C5 C6 C1 C2 0.7(11) . .
C5 C6 C1 C7 175.2(7) . .
C2' C1 C7 O1 25.4(11) . .
C6' C1 C7 O1 -140.23(18) . .
C2 C1 C7 O1 37.7(6) . .
C6 C1 C7 O1 -136.8(5) . .
C2' C1 C7 C8 -153.9(11) . .
C6' C1 C7 C8 40.5 . .
C2 C1 C7 C8 -141.6(6) . .
C6 C1 C7 C8 43.9(4) . .
O1 C7 C8 C9 -151.81(18) . .
C1 C7 C8 C9 27.4 . .
O1 C7 C8 C13 23.6(2) . .
C1 C7 C8 C13 -157.15(19) . .
C13 C8 C9 C10 -0.1(2) . .
C7 C8 C9 C10 175.3(2) . .
C8 C9 C10 C11 1.2(4) . .
C8 C9 C10 C21 -175.0(3) . .
C9 C10 C11 C12 -0.1(5) . .
C21 C10 C11 C12 176.2(4) . .
C10 C11 C12 C13 -1.9(6) . .
C10 C11 C12 C14 -175.7(3) . .
C11 C12 C13 C8 3.0(6) . .
C14 C12 C13 C8 177.0(3) . .
C9 C8 C13 C12 -2.0(4) . .
C7 C8 C13 C12 -177.6(3) . .
C13 C12 C14 O2 -28.7(6) . .
C11 C12 C14 O2 145.1(4) . .
C13 C12 C14 C15 150.0(4) . .
C11 C12 C14 C15 -36.2(6) . .
O2 C14 C15 C16 152.2(4) . .
C12 C14 C15 C16 -26.5(6) . .
O2 C14 C15 C20 -24.5(6) . .
C12 C14 C15 C20 156.8(4) . .
C20 C15 C16 C17 -1.2(7) . .
C14 C15 C16 C17 -177.9(4) . .
C15 C16 C17 C18 0.3(8) . .
C16 C17 C18 C19 0.1(8) . .
C17 C18 C19 C20 0.4(8) . .
C17 C18 C19 N2 178.9(4) . .
O6 N2 C19 C20 171.5(4) . .
O7 N2 C19 C20 -8.2(7) . .
O6 N2 C19 C18 -7.1(7) . .
O7 N2 C19 C18 173.3(5) . .
C18 C19 C20 C15 -1.3(7) . .
N2 C19 C20 C15 -179.8(4) . .
C16 C15 C20 C19 1.7(6) . .
C14 C15 C20 C19 178.6(4) . .
C11 C10 C21 O3 -25.7(5) . .
C9 C10 C21 O3 150.5(4) . .
C11 C10 C21 C22 155.7(3) . .
C9 C10 C21 C22 -28.1(5) . .
O3 C21 C22 C23 143.7(4) . .
C10 C21 C22 C23 -37.7(5) . .
O3 C21 C22 C27 -32.1(5) . .
C10 C21 C22 C27 146.6(4) . .
C27 C22 C23 C24 -1.6(5) . .
C21 C22 C23 C24 -177.3(3) . .
C22 C23 C24 C25 -0.9(6) . .
C22 C23 C24 N3 -179.5(3) . .
O8 N3 C24 C25 169.6(4) . .
O9 N3 C24 C25 -10.7(5) . .
O8 N3 C24 C23 -11.8(5) . .
O9 N3 C24 C23 168.0(3) . .
C23 C24 C25 C26 1.1(6) . .
N3 C24 C25 C26 179.6(4) . .
C24 C25 C26 C27 1.4(6) . .
C25 C26 C27 C22 -3.9(6) . .
C23 C22 C27 C26 4.0(6) . .
C21 C22 C27 C26 179.9(4) . .
C5S C1S C2S C3S 177.6(18) 2_775 .
C4S C1S C2S C3S -174.6(14) 2_775 .
C3S C1S C2S C3S -4(5) 2_775 .
C2S C1S C2S C3S -1.3(16) 2_775 .
C1S C1S C2S C3S -1.3(16) 2_775 .
C4S C1S C2S C5S 7.8(15) 2_775 2_775
C3S C1S C2S C5S 179(4) 2_775 2_775
C2S C1S C2S C5S -178.8(16) 2_775 2_775
C1S C1S C2S C5S -178.8(16) 2_775 2_775
C5S C1S C2S C1S 178.8(16) 2_775 2_775
C4S C1S C2S C1S -173(2) 2_775 2_775
C3S C1S C2S C1S -2(3) 2_775 2_775
C2S C1S C2S C1S 0.003(2) 2_775 2_775
C1S C2S C3S C4S -2(2) . .
C5S C2S C3S C4S 142(27) 2_775 .
C1S C2S C3S C4S -3.6(10) 2_775 .
C1S C2S C3S C1S 1.3(17) . 2_775
C5S C2S C3S C1S 145(27) 2_775 2_775
C2S C3S C4S C1S 4.2(12) . 2_775
C2S C3S C4S C5S 8.4(19) . .
C1S C3S C4S C5S 4.2(13) 2_775 .
C3S C4S C5S C1S -4.9(15) . 2_775
C1S C4S C5S C2S -5.7(11) 2_775 2_775
C3S C4S C5S C2S -11(2) . 2_775
